data_1575327
loop_
_publ_author_name
'Mensing, Luca'
'Sch\"afer, Tim'
'Layh, Marcus'
'Hebenbrock, Marian'

_publ_section_title
;
 Gone with the Wind---Adducts of Volatile Pyridine Derivatives and
 Copper(II) Acetylacetonate
;
_journal_issue 8
_journal_name_full Crystals
_journal_page_first 690
_journal_paper_doi 10.3390/cryst15080690
_journal_volume 15
_journal_year 2025
_chemical_formula_sum 'C37 H43 Cl15 Cu2 N2 O8'
_chemical_formula_weight 1302.56
_space_group_crystal_system triclinic
_space_group_IT_number 2
_space_group_name_Hall '-P 1'
_space_group_name_H-M_alt 'P -1'
_atom_sites_solution_hydrogens geom
_atom_sites_solution_primary 'intrinsic phasing'
_audit_creation_method SHELXL-2019/1
_cell_angle_alpha 78.857(3)
_cell_angle_beta 86.404(2)
_cell_angle_gamma 86.933(2)
_cell_formula_units_Z 1
_cell_length_a 9.1804(8)
_cell_length_b 11.2336(10)
_cell_length_c 13.2041(11)
_cell_measurement_reflns_used 9986
_cell_measurement_temperature 100(2)
_cell_measurement_theta_max 28.712
_cell_measurement_theta_min 2.188
_cell_volume 1332.2(2)
_computing_cell_refinement 'Bruker SAINT+'
_computing_data_collection 'Bruker APEX5 2023/9-2'
_computing_data_reduction 'Bruker SAINT+'
_computing_molecular_graphics 'Bruker SHELXTL'
_computing_publication_material 'Bruker SHELXTL'
_computing_structure_refinement 'SHELXL-2019/1 (Sheldrick, 2019)'
_computing_structure_solution 'SHELXT-2018/2 (Sheldrick, 2015)'
_diffrn_ambient_temperature 100(2)
_diffrn_measured_fraction_theta_full 0.991
_diffrn_measured_fraction_theta_max 0.991
_diffrn_measurement_device_type 'Bruker Venture D8 with Photon III CMOS detector'
_diffrn_measurement_method 'f\ and w\ scans'
_diffrn_radiation_type MoK\a
_diffrn_radiation_wavelength 0.71073
_diffrn_reflns_av_R_equivalents 0.0258
_diffrn_reflns_av_unetI/netI 0.0365
_diffrn_reflns_Laue_measured_fraction_full 0.991
_diffrn_reflns_Laue_measured_fraction_max 0.991
_diffrn_reflns_limit_h_max 12
_diffrn_reflns_limit_h_min -12
_diffrn_reflns_limit_k_max 15
_diffrn_reflns_limit_k_min -15
_diffrn_reflns_limit_l_max 17
_diffrn_reflns_limit_l_min -17
_diffrn_reflns_number 14488
_diffrn_reflns_point_group_measured_fraction_full 0.991
_diffrn_reflns_point_group_measured_fraction_max 0.991
_diffrn_reflns_theta_full 25.242
_diffrn_reflns_theta_max 28.719
_diffrn_reflns_theta_min 2.648
_diffrn_source microsource
_exptl_absorpt_coefficient_mu 1.597
_exptl_absorpt_correction_T_max 0.7458
_exptl_absorpt_correction_T_min 0.5910
_exptl_absorpt_correction_type empirical
_exptl_absorpt_process_details SADABS
_exptl_crystal_colour green
_exptl_crystal_density_diffrn 1.624
_exptl_crystal_description block
_exptl_crystal_F_000 656
_exptl_crystal_size_max 0.454
_exptl_crystal_size_mid 0.108
_exptl_crystal_size_min 0.087
_refine_diff_density_max 1.848
_refine_diff_density_min -1.648
_refine_diff_density_rms 0.116
_refine_ls_extinction_method none
_refine_ls_goodness_of_fit_ref 1.083
_refine_ls_hydrogen_treatment constr
_refine_ls_matrix_type full
_refine_ls_number_parameters 440
_refine_ls_number_reflns 6850
_refine_ls_number_restraints 377
_refine_ls_restrained_S_all 1.091
_refine_ls_R_factor_all 0.0586
_refine_ls_R_factor_gt 0.0527
_refine_ls_shift/su_max 0.001
_refine_ls_shift/su_mean 0.000
_refine_ls_structure_factor_coef Fsqd
_refine_ls_weighting_details 'w=1/[\s^2^(Fo^2^)+(0.0906P)^2^+2.3414P] where P=(Fo^2^+2Fc^2^)/3'
_refine_ls_weighting_scheme calc
_refine_ls_wR_factor_gt 0.1529
_refine_ls_wR_factor_ref 0.1600
_reflns_Friedel_coverage 0.000
_reflns_number_gt 6140
_reflns_number_total 6850
_reflns_threshold_expression 'I > 2\s(I)'
_cod_data_source_file Compound_8.cif
_cod_data_source_block sad_a
_cod_database_code 1575327
_shelx_shelxl_version_number 2019/1
_shelx_space_group_comment
;
The symmetry employed for this shelxl refinement is uniquely defined
by the following loop, which should always be used as a source of
symmetry information in preference to the above space-group names.
They are only intended as comments.
;

loop_
_space_group_symop_operation_xyz
'x, y, z'
'-x, -y, -z'

loop_
_atom_site_label
_atom_site_type_symbol
_atom_site_fract_x
_atom_site_fract_y
_atom_site_fract_z
_atom_site_U_iso_or_equiv
_atom_site_adp_type
_atom_site_occupancy
_atom_site_site_symmetry_order
_atom_site_calc_flag
_atom_site_refinement_flags_posn
_atom_site_refinement_flags_adp
_atom_site_refinement_flags_occupancy
_atom_site_disorder_assembly
_atom_site_disorder_group
Cu1 Cu 0.42880(3) 0.43307(3) 0.68439(2) 0.01819(11) Uani 1 1 d . . . . .
O1 O 0.2874(2) 0.53289(18) 0.59818(14) 0.0229(4) Uani 1 1 d . . . . .
O2 O 0.5938(2) 0.34910(18) 0.75707(15) 0.0244(4) Uani 1 1 d . . . . .
O3 O 0.4199(2) 0.56074(17) 0.76549(14) 0.0207(4) Uani 1 1 d . . . . .
O4 O 0.4627(2) 0.31894(17) 0.59165(15) 0.0251(4) Uani 1 1 d . . . . .
N1A N 0.2663(8) 0.3134(7) 0.7931(5) 0.0228(12) Uani 0.780(11) 1 d D . P A 1
C1A C 0.1204(4) 0.1318(3) 0.9330(4) 0.0204(9) Uani 0.780(11) 1 d D . P A 1
C2A C 0.1167(5) 0.1398(4) 0.8261(4) 0.0219(9) Uani 0.780(11) 1 d D . P A 1
H2A H 0.064949 0.083165 0.798846 0.026 Uiso 0.780(11) 1 calc R U P A 1
C3A C 0.1893(7) 0.2315(6) 0.7610(5) 0.0227(12) Uani 0.780(11) 1 d D . P A 1
H3A H 0.184301 0.236619 0.688601 0.027 Uiso 0.780(11) 1 calc R U P A 1
C4A C 0.2687(6) 0.3062(6) 0.8951(4) 0.0294(11) Uani 0.780(11) 1 d D . P A 1
H4A H 0.320793 0.364659 0.919859 0.035 Uiso 0.780(11) 1 calc R U P A 1
C5A C 0.1988(5) 0.2175(5) 0.9668(3) 0.0270(9) Uani 0.780(11) 1 d D . P A 1
H5A H 0.204606 0.215523 1.038657 0.032 Uiso 0.780(11) 1 calc R U P A 1
C6A C 0.0476(4) 0.0384(3) 1.0103(3) 0.0253(10) Uani 0.780(11) 1 d D . P A 1
H6A H 0.070046 0.032235 1.080475 0.030 Uiso 0.780(11) 1 calc R U P A 1
N1B N 0.270(3) 0.301(2) 0.7800(15) 0.020(5) Uani 0.220(11) 1 d D . P A 2
C1B C 0.0957(12) 0.1191(9) 0.8934(12) 0.013(3) Uani 0.220(11) 1 d D . P A 2
C2B C 0.0908(15) 0.1520(12) 0.7860(12) 0.019(3) Uani 0.220(11) 1 d D . P A 2
H2B H 0.027729 0.112945 0.749608 0.023 Uiso 0.220(11) 1 calc R U P A 2
C3B C 0.179(2) 0.2421(18) 0.7334(14) 0.015(4) Uani 0.220(11) 1 d D . P A 2
H3B H 0.174987 0.263473 0.660427 0.018 Uiso 0.220(11) 1 calc R U P A 2
C4B C 0.274(2) 0.2689(18) 0.8823(13) 0.031(5) Uani 0.220(11) 1 d D . P A 2
H4B H 0.338757 0.308835 0.916477 0.037 Uiso 0.220(11) 1 calc R U P A 2
C5B C 0.1866(16) 0.1791(15) 0.9430(11) 0.025(3) Uani 0.220(11) 1 d D . P A 2
H5B H 0.190857 0.160799 1.016104 0.030 Uiso 0.220(11) 1 calc R U P A 2
C6B C 0.0014(12) 0.0228(9) 0.9504(9) 0.020(3) Uani 0.220(11) 1 d D . P A 2
H6B H -0.064122 -0.009365 0.910807 0.024 Uiso 0.220(11) 1 calc R U P A 2
C7 C 0.1536(4) 0.6130(4) 0.4513(3) 0.0381(7) Uani 1 1 d . . . . .
H7A H 0.119463 0.584517 0.391592 0.057 Uiso 1 1 calc R U . . .
H7B H 0.203874 0.688988 0.427498 0.057 Uiso 1 1 calc R U . . .
H7C H 0.069833 0.627009 0.497894 0.057 Uiso 1 1 calc R U . . .
C8 C 0.2580(3) 0.5181(3) 0.5080(2) 0.0255(5) Uani 1 1 d . . . . .
C9 C 0.6649(3) 0.3882(3) 0.8232(2) 0.0267(5) Uani 1 1 d . . . . .
C10 C 0.6311(3) 0.4965(3) 0.8597(2) 0.0285(6) Uani 1 1 d . . . . .
H10 H 0.692821 0.517042 0.908251 0.034 Uiso 1 1 calc R U . . .
C11 C 0.5128(3) 0.5760(2) 0.8292(2) 0.0228(5) Uani 1 1 d . . . . .
C12 C 0.3143(3) 0.4241(3) 0.4596(2) 0.0294(6) Uani 1 1 d . . . . .
H12 H 0.284448 0.423840 0.392062 0.035 Uiso 1 1 calc R U . . .
C13 C 0.4108(3) 0.3308(3) 0.5025(2) 0.0271(6) Uani 1 1 d . . . . .
C14 C 0.7957(4) 0.3112(4) 0.8628(3) 0.0433(8) Uani 1 1 d . . . . .
H14A H 0.861352 0.360604 0.891535 0.065 Uiso 1 1 calc R U . . .
H14B H 0.847402 0.279251 0.805876 0.065 Uiso 1 1 calc R U . . .
H14C H 0.763773 0.243577 0.916824 0.065 Uiso 1 1 calc R U . . .
C15 C 0.4906(4) 0.6902(3) 0.8731(2) 0.0343(7) Uani 1 1 d . . . . .
H15A H 0.423628 0.675363 0.934532 0.051 Uiso 1 1 calc R U . . .
H15B H 0.448941 0.755302 0.821142 0.051 Uiso 1 1 calc R U . . .
H15C H 0.584680 0.714188 0.892076 0.051 Uiso 1 1 calc R U . . .
C16 C 0.4604(5) 0.2348(3) 0.4412(2) 0.0400(8) Uani 1 1 d . . . . .
H16A H 0.399353 0.241245 0.381949 0.060 Uiso 1 1 calc R U . . .
H16B H 0.451521 0.154283 0.485251 0.060 Uiso 1 1 calc R U . . .
H16C H 0.562526 0.246186 0.416598 0.060 Uiso 1 1 calc R U . . .
C17A C 0.4324(14) 0.936(2) 0.2552(11) 0.036(5) Uani 0.489(17) 1 d D U P B 1
H17A H 0.448123 0.846972 0.281529 0.043 Uiso 0.489(17) 1 calc R U P B 1
Cl1A Cl 0.5648(11) 0.9974(10) 0.3164(9) 0.0285(9) Uani 0.489(17) 1 d D U P B 1
Cl2A Cl 0.2555(4) 0.9656(8) 0.3085(8) 0.0732(13) Uani 0.489(17) 1 d D U P B 1
Cl3A Cl 0.4788(7) 0.9491(5) 0.1230(4) 0.0421(9) Uani 0.489(17) 1 d D U P B 1
C17B C 0.4241(11) 0.9246(16) 0.2541(7) 0.021(3) Uani 0.511(17) 1 d D U P B 2
H17B H 0.419454 0.835894 0.283892 0.025 Uiso 0.511(17) 1 calc R U P B 2
Cl1B Cl 0.5607(12) 0.9967(11) 0.3016(10) 0.0409(19) Uani 0.511(17) 1 d D U P B 2
Cl2B Cl 0.2578(3) 1.0097(6) 0.2703(5) 0.0479(13) Uani 0.511(17) 1 d D U P B 2
Cl3B Cl 0.4297(13) 0.9595(6) 0.1186(4) 0.0624(15) Uani 0.511(17) 1 d D U P B 2
C18A C 0.9045(16) 0.3268(11) 0.2368(10) 0.061(5) Uani 0.559(12) 1 d D U P C 1
H18A H 0.822649 0.369073 0.271283 0.073 Uiso 0.559(12) 1 calc R U P C 1
Cl4A Cl 0.9187(7) 0.3958(10) 0.1038(4) 0.112(2) Uani 0.559(12) 1 d D U P C 1
Cl5A Cl 0.8670(3) 0.1770(3) 0.2516(7) 0.078(2) Uani 0.559(12) 1 d D U P C 1
Cl6A Cl 1.0604(6) 0.3351(7) 0.2985(4) 0.0487(9) Uani 0.559(12) 1 d D U P C 1
C18B C 0.9030(12) 0.3354(8) 0.2244(8) 0.020(2) Uani 0.441(12) 1 d D U P C 2
H18B H 0.813983 0.357177 0.265654 0.024 Uiso 0.441(12) 1 calc R U P C 2
Cl4B Cl 0.9258(5) 0.4402(5) 0.1058(4) 0.0565(11) Uani 0.441(12) 1 d D U P C 2
Cl5B Cl 0.8875(4) 0.1949(3) 0.1869(5) 0.0537(12) Uani 0.441(12) 1 d D U P C 2
Cl6B Cl 1.0591(11) 0.3564(12) 0.2815(8) 0.088(3) Uani 0.441(12) 1 d D U P C 2
C19 C 0.9570(10) 0.0492(8) 0.4559(7) 0.0508(18) Uani 0.5 1 d . . P . .
H19 H 0.997173 0.076426 0.383388 0.061 Uiso 0.5 1 calc R U P . .
Cl7 Cl 0.7858(2) 0.1259(2) 0.4638(2) 0.0589(5) Uani 0.5 1 d . . P . .
Cl8 Cl 1.07160(16) 0.09781(15) 0.53211(14) 0.0779(4) Uani 1 1 d . . . . .

loop_
_atom_site_aniso_label
_atom_site_aniso_U_11
_atom_site_aniso_U_22
_atom_site_aniso_U_33
_atom_site_aniso_U_23
_atom_site_aniso_U_13
_atom_site_aniso_U_12
Cu1 0.02193(17) 0.01801(17) 0.01454(17) -0.00173(11) -0.00109(11) -0.00496(11)
O1 0.0243(9) 0.0271(9) 0.0172(8) -0.0026(7) -0.0020(7) -0.0042(7)
O2 0.0280(9) 0.0232(9) 0.0210(9) -0.0014(7) -0.0025(7) -0.0002(7)
O3 0.0239(9) 0.0212(8) 0.0175(8) -0.0032(7) -0.0037(7) -0.0037(7)
O4 0.0383(11) 0.0195(9) 0.0177(8) -0.0031(7) 0.0009(7) -0.0062(8)
N1A 0.024(2) 0.024(2) 0.020(2) -0.0021(16) 0.0026(15) -0.0100(16)
C1A 0.0194(16) 0.0219(17) 0.019(2) -0.0014(14) 0.0018(13) -0.0061(13)
C2A 0.0223(17) 0.0245(17) 0.020(2) -0.0062(16) 0.0011(16) -0.0091(13)
C3A 0.025(2) 0.028(2) 0.015(2) -0.0043(18) 0.0007(18) -0.0045(16)
C4A 0.035(2) 0.034(3) 0.0198(19) -0.0025(17) 0.0008(15) -0.020(2)
C5A 0.0303(19) 0.034(2) 0.0167(17) -0.0015(15) 0.0002(14) -0.0168(16)
C6A 0.0248(17) 0.0288(19) 0.0197(18) 0.0019(14) 0.0022(14) -0.0064(14)
N1B 0.030(8) 0.020(7) 0.011(6) -0.001(4) -0.006(4) -0.010(6)
C1B 0.017(5) 0.015(4) 0.010(5) -0.004(4) -0.002(4) -0.006(3)
C2B 0.023(5) 0.026(5) 0.009(5) -0.001(4) -0.004(4) -0.009(4)
C3B 0.018(6) 0.021(6) 0.007(6) -0.001(4) 0.000(4) -0.013(5)
C4B 0.049(9) 0.028(9) 0.018(6) 0.000(5) -0.008(5) -0.030(8)
C5B 0.041(7) 0.027(6) 0.008(5) 0.003(4) -0.010(4) -0.025(6)
C6B 0.015(5) 0.015(5) 0.027(7) 0.003(4) -0.002(4) -0.006(4)
C7 0.0293(15) 0.055(2) 0.0254(14) 0.0050(13) -0.0087(11) -0.0020(13)
C8 0.0223(12) 0.0350(14) 0.0179(11) 0.0019(10) -0.0026(9) -0.0127(10)
C9 0.0233(12) 0.0311(14) 0.0235(12) 0.0015(10) -0.0023(10) -0.0025(10)
C10 0.0312(14) 0.0316(14) 0.0236(13) -0.0032(11) -0.0105(10) -0.0063(11)
C11 0.0305(13) 0.0216(11) 0.0156(11) 0.0003(9) -0.0009(9) -0.0096(10)
C12 0.0343(14) 0.0377(15) 0.0176(12) -0.0049(11) -0.0021(10) -0.0162(12)
C13 0.0385(15) 0.0263(13) 0.0176(11) -0.0054(10) 0.0072(10) -0.0179(11)
C14 0.0353(17) 0.051(2) 0.0429(19) -0.0073(16) -0.0147(14) 0.0106(15)
C15 0.055(2) 0.0249(13) 0.0258(14) -0.0068(11) -0.0127(13) -0.0064(13)
C16 0.068(2) 0.0308(15) 0.0235(14) -0.0110(12) 0.0129(14) -0.0185(15)
C17A 0.041(7) 0.031(7) 0.036(8) -0.009(4) -0.001(4) -0.004(4)
Cl1A 0.0374(18) 0.0211(14) 0.0282(18) -0.0059(11) -0.0068(11) -0.0007(11)
Cl2A 0.0418(13) 0.083(3) 0.088(3) -0.009(3) 0.0195(16) 0.0007(15)
Cl3A 0.060(2) 0.0495(14) 0.0163(11) -0.0066(9) 0.0013(12) -0.0006(15)
C17B 0.029(5) 0.018(4) 0.014(5) 0.000(3) 0.000(3) -0.001(3)
Cl1B 0.0454(19) 0.0298(18) 0.046(4) -0.001(2) -0.009(2) -0.0083(13)
Cl2B 0.0323(10) 0.062(2) 0.055(2) -0.0243(16) -0.0016(10) 0.0024(11)
Cl3B 0.097(4) 0.057(2) 0.0301(12) 0.0088(11) -0.014(2) -0.020(3)
C18A 0.041(7) 0.090(9) 0.061(7) -0.046(5) 0.003(5) 0.007(5)
Cl4A 0.099(3) 0.179(7) 0.0442(17) -0.001(3) 0.0259(17) 0.023(3)
Cl5A 0.0514(12) 0.0471(12) 0.142(6) -0.0321(19) 0.0033(17) -0.0055(9)
Cl6A 0.0285(13) 0.081(2) 0.0405(12) -0.0166(12) -0.0033(8) -0.0134(12)
C18B 0.015(4) 0.021(4) 0.025(4) -0.004(3) -0.003(3) -0.008(3)
Cl4B 0.0413(15) 0.076(2) 0.0437(17) 0.0105(14) -0.0048(12) -0.0043(13)
Cl5B 0.0519(15) 0.0480(14) 0.069(3) -0.0289(15) -0.0038(15) -0.0027(11)
Cl6B 0.047(3) 0.120(6) 0.107(6) -0.038(5) -0.006(3) -0.032(3)
C19 0.047(4) 0.054(5) 0.053(5) -0.013(4) -0.008(3) -0.004(3)
Cl7 0.0479(11) 0.0651(13) 0.0673(14) -0.0222(11) -0.0072(9) 0.0052(9)
Cl8 0.0632(8) 0.0766(9) 0.1031(11) -0.0373(8) -0.0070(7) -0.0115(6)

loop_
_atom_type_symbol
_atom_type_description
_atom_type_scat_dispersion_real
_atom_type_scat_dispersion_imag
_atom_type_scat_source
C C 0.0033 0.0016 'International Tables Vol C Tables 4.2.6.8 and 6.1.1.4'
H H 0.0000 0.0000 'International Tables Vol C Tables 4.2.6.8 and 6.1.1.4'
Cu Cu 0.3201 1.2651 'International Tables Vol C Tables 4.2.6.8 and 6.1.1.4'
N N 0.0061 0.0033 'International Tables Vol C Tables 4.2.6.8 and 6.1.1.4'
O O 0.0106 0.0060 'International Tables Vol C Tables 4.2.6.8 and 6.1.1.4'
Cl Cl 0.1484 0.1585 'International Tables Vol C Tables 4.2.6.8 and 6.1.1.4'

loop_
_geom_angle_atom_site_label_1
_geom_angle_atom_site_label_2
_geom_angle_atom_site_label_3
_geom_angle
_geom_angle_site_symmetry_1
_geom_angle_site_symmetry_3
_geom_angle_publ_flag
O4 Cu1 O1 93.75(9) . . ?
O4 Cu1 O3 171.16(8) . . ?
O1 Cu1 O3 86.57(8) . . ?
O4 Cu1 O2 85.83(9) . . ?
O1 Cu1 O2 170.77(8) . . ?
O3 Cu1 O2 92.45(8) . . ?
O4 Cu1 N1B 88.0(6) . . ?
O1 Cu1 N1B 97.7(6) . . ?
O3 Cu1 N1B 100.7(6) . . ?
O2 Cu1 N1B 91.5(6) . . ?
O4 Cu1 N1A 94.0(2) . . ?
O1 Cu1 N1A 97.8(2) . . ?
O3 Cu1 N1A 94.7(2) . . ?
O2 Cu1 N1A 91.4(2) . . ?
C8 O1 Cu1 124.5(2) . . ?
C9 O2 Cu1 125.95(19) . . ?
C11 O3 Cu1 126.13(18) . . ?
C13 O4 Cu1 125.29(19) . . ?
C4A N1A C3A 116.8(5) . . ?
C4A N1A Cu1 119.6(4) . . ?
C3A N1A Cu1 122.2(4) . . ?
C5A C1A C2A 117.1(3) . . ?
C5A C1A C6A 118.8(4) . . ?
C2A C1A C6A 124.1(4) . . ?
C3A C2A C1A 118.9(4) . . ?
N1A C3A C2A 124.2(5) . . ?
N1A C4A C5A 123.2(5) . . ?
C1A C5A C4A 119.8(4) . . ?
C6A C6A C1A 125.1(5) 2_557 . ?
C4B N1B C3B 117.0(16) . . ?
C4B N1B Cu1 122.2(13) . . ?
C3B N1B Cu1 120.4(13) . . ?
C5B C1B C2B 118.6(10) . . ?
C5B C1B C6B 122.0(12) . . ?
C2B C1B C6B 119.5(12) . . ?
C3B C2B C1B 119.1(11) . . ?
N1B C3B C2B 123.4(15) . . ?
N1B C4B C5B 123.8(15) . . ?
C1B C5B C4B 118.1(11) . . ?
C6B C6B C1B 127.0(14) 2_557 . ?
O1 C8 C12 125.6(3) . . ?
O1 C8 C7 115.4(3) . . ?
C12 C8 C7 119.0(3) . . ?
O2 C9 C10 125.3(3) . . ?
O2 C9 C14 116.1(3) . . ?
C10 C9 C14 118.7(3) . . ?
C11 C10 C9 124.3(3) . . ?
O3 C11 C10 125.3(3) . . ?
O3 C11 C15 115.8(3) . . ?
C10 C11 C15 118.9(3) . . ?
C13 C12 C8 125.2(3) . . ?
O4 C13 C12 125.1(3) . . ?
O4 C13 C16 115.8(3) . . ?
C12 C13 C16 119.0(3) . . ?
Cl1A C17A Cl3A 110.9(9) . . ?
Cl1A C17A Cl2A 110.9(9) . . ?
Cl3A C17A Cl2A 124.9(10) . . ?
Cl1B C17B Cl3B 110.8(9) . . ?
Cl1B C17B Cl2B 106.9(9) . . ?
Cl3B C17B Cl2B 94.7(8) . . ?
Cl6A C18A Cl5A 107.7(8) . . ?
Cl6A C18A Cl4A 112.7(8) . . ?
Cl5A C18A Cl4A 110.8(7) . . ?
Cl6B C18B Cl5B 117.3(8) . . ?
Cl6B C18B Cl4B 100.3(6) . . ?
Cl5B C18B Cl4B 104.2(6) . . ?
Cl8 C19 Cl8 120.8(5) 2_756 . ?
Cl8 C19 Cl7 107.8(5) 2_756 . ?
Cl8 C19 Cl7 109.5(5) . . ?
C19 Cl8 C19 59.2(5) 2_756 . ?

loop_
_geom_bond_atom_site_label_1
_geom_bond_atom_site_label_2
_geom_bond_distance
_geom_bond_site_symmetry_2
_geom_bond_publ_flag
Cu1 O4 1.9382(19) . ?
Cu1 O1 1.943(2) . ?
Cu1 O3 1.9443(19) . ?
Cu1 O2 1.946(2) . ?
Cu1 N1B 2.28(2) . ?
Cu1 N1A 2.301(6) . ?
O1 C8 1.280(3) . ?
O2 C9 1.278(4) . ?
O3 C11 1.275(3) . ?
O4 C13 1.278(3) . ?
N1A C4A 1.335(6) . ?
N1A C3A 1.336(6) . ?
C1A C5A 1.387(6) . ?
C1A C2A 1.399(6) . ?
C1A C6A 1.472(5) . ?
C2A C3A 1.380(6) . ?
C4A C5A 1.389(5) . ?
C6A C6A 1.336(8) 2_557 ?
N1B C4B 1.331(15) . ?
N1B C3B 1.338(15) . ?
C1B C5B 1.370(15) . ?
C1B C2B 1.399(15) . ?
C1B C6B 1.480(12) . ?
C2B C3B 1.381(14) . ?
C4B C5B 1.411(14) . ?
C6B C6B 1.31(2) 2_557 ?
C7 C8 1.513(4) . ?
C8 C12 1.397(4) . ?
C9 C10 1.405(4) . ?
C9 C14 1.502(4) . ?
C10 C11 1.396(4) . ?
C11 C15 1.506(4) . ?
C12 C13 1.392(5) . ?
C13 C16 1.505(4) . ?
C17A Cl1A 1.742(12) . ?
C17A Cl3A 1.751(12) . ?
C17A Cl2A 1.770(11) . ?
C17B Cl1B 1.739(12) . ?
C17B Cl3B 1.754(9) . ?
C17B Cl2B 1.781(10) . ?
C18A Cl6A 1.706(11) . ?
C18A Cl5A 1.708(11) . ?
C18A Cl4A 1.777(12) . ?
C18B Cl6B 1.708(10) . ?
C18B Cl5B 1.758(9) . ?
C18B Cl4B 1.775(9) . ?
C19 Cl8 1.662(9) 2_756 ?
C19 Cl8 1.681(9) . ?
C19 Cl7 1.759(9) . ?

loop_
_geom_hbond_atom_site_label_D
_geom_hbond_atom_site_label_H
_geom_hbond_atom_site_label_A
_geom_hbond_distance_DH
_geom_hbond_distance_HA
_geom_hbond_distance_DA
_geom_hbond_angle_DHA
_geom_hbond_site_symmetry_A
_geom_hbond_publ_flag
C2B^b H2B^b Cl8 0.95 2.91 3.537(16) 124.5 1_455 yes
C3B^b H3B^b Cl8 0.95 2.97 3.582(18) 123.1 1_455 yes
C7 H7B Cl7 0.98 2.75 3.420(5) 125.7 2_666 yes
C7 H7C Cl6A^a 0.98 2.97 3.863(6) 152.0 2_666 yes
C12 H12 Cl6A^a 0.95 2.79 3.557(6) 138.8 1_455 yes
C12 H12 Cl6B^b 0.95 2.82 3.630(10) 143.5 1_455 yes
C14 H14A Cl4A^a 0.98 2.99 3.747(9) 135.2 1_556 yes
C15 H15B Cl1B^b 0.98 2.94 3.839(14) 153.0 2_676 yes
C16 H16B Cl1A^a 0.98 2.84 3.721(13) 150.6 2_666 yes
C16 H16C Cl7 0.98 2.44 3.176(5) 131.6 . yes
C17A^a H17A^a O2 1.00 2.41 3.26(2) 142.6 2_666 yes
C17A^a H17A^a O4 1.00 2.40 3.31(2) 150.7 2_666 yes
C17B^b H17B^b O2 1.00 2.26 3.120(18) 143.7 2_666 yes
C17B^b H17B^b O4 1.00 2.41 3.243(15) 140.2 2_666 yes
C18A^a H18A^a O1 1.00 2.37 3.299(15) 154.9 2_666 yes
C18A^a H18A^a O3 1.00 2.37 3.171(15) 136.6 2_666 yes
C18B^b H18B^b O1 1.00 2.48 3.360(13) 146.5 2_666 yes
C18B^b H18B^b O3 1.00 2.32 3.132(12) 137.6 2_666 yes
C19 H19 Cl2A^a 1.00 2.83 3.456(10) 121.1 1_645 yes
C19 H19 Cl2B^b 1.00 2.88 3.643(11) 133.4 1_645 yes
C19 H19 Cl5A^a 1.00 2.26 2.945(12) 124.9 . yes
C19 H19 Cl6A^a 1.00 2.98 3.610(12) 122.0 . yes
C19 H19 Cl5B^b 1.00 2.89 3.691(11) 137.4 . yes

loop_
_geom_torsion_atom_site_label_1
_geom_torsion_atom_site_label_2
_geom_torsion_atom_site_label_3
_geom_torsion_atom_site_label_4
_geom_torsion
_geom_torsion_site_symmetry_1
_geom_torsion_site_symmetry_2
_geom_torsion_site_symmetry_3
_geom_torsion_site_symmetry_4
_geom_torsion_publ_flag
C5A C1A C2A C3A -0.3(6) . . . . ?
C6A C1A C2A C3A -180.0(4) . . . . ?
C4A N1A C3A C2A -1.6(10) . . . . ?
Cu1 N1A C3A C2A 164.7(5) . . . . ?
C1A C2A C3A N1A 1.1(8) . . . . ?
C3A N1A C4A C5A 1.4(10) . . . . ?
Cu1 N1A C4A C5A -165.3(5) . . . . ?
C2A C1A C5A C4A 0.1(6) . . . . ?
C6A C1A C5A C4A 179.8(4) . . . . ?
N1A C4A C5A C1A -0.7(9) . . . . ?
C5A C1A C6A C6A 170.0(5) . . . 2_557 ?
C2A C1A C6A C6A -10.3(7) . . . 2_557 ?
C5B C1B C2B C3B 1.0(15) . . . . ?
C6B C1B C2B C3B 179.9(13) . . . . ?
C4B N1B C3B C2B 0(3) . . . . ?
Cu1 N1B C3B C2B 173.2(16) . . . . ?
C1B C2B C3B N1B 0(2) . . . . ?
C3B N1B C4B C5B -1(3) . . . . ?
Cu1 N1B C4B C5B -173.8(17) . . . . ?
C2B C1B C5B C4B -1.7(18) . . . . ?
C6B C1B C5B C4B 179.4(13) . . . . ?
N1B C4B C5B C1B 2(3) . . . . ?
C5B C1B C6B C6B -5(2) . . . 2_557 ?
C2B C1B C6B C6B 176.1(15) . . . 2_557 ?
Cu1 O1 C8 C12 4.5(4) . . . . ?
Cu1 O1 C8 C7 -175.05(19) . . . . ?
Cu1 O2 C9 C10 3.8(4) . . . . ?
Cu1 O2 C9 C14 -175.4(2) . . . . ?
O2 C9 C10 C11 0.9(5) . . . . ?
C14 C9 C10 C11 -180.0(3) . . . . ?
Cu1 O3 C11 C10 -6.5(4) . . . . ?
Cu1 O3 C11 C15 173.07(19) . . . . ?
C9 C10 C11 O3 0.6(5) . . . . ?
C9 C10 C11 C15 -179.0(3) . . . . ?
O1 C8 C12 C13 0.6(5) . . . . ?
C7 C8 C12 C13 -179.9(3) . . . . ?
Cu1 O4 C13 C12 -3.9(4) . . . . ?
Cu1 O4 C13 C16 175.96(19) . . . . ?
C8 C12 C13 O4 -1.0(5) . . . . ?
C8 C12 C13 C16 179.2(3) . . . . ?
Cl8 C19 Cl8 C19 0.000(2) 2_756 . . 2_756 ?
Cl7 C19 Cl8 C19 126.0(9) . . . 2_756 ?
